data_4112688
loop_
_publ_author_name
'Xuyang He'
'Bruce C. Noll'
'Alicia Beatty'
'Robert E. Mulvey'
'Kenneth W. Henderson'

_publ_contact_author_address
; 
 Department of Chemistry and Biochemistry
 University of Notre Dame
 Notre Dame, IN 46556
;
_publ_contact_author_email Kenneth.W.Henderson.43@nd.edu
_publ_contact_author_fax 574.631.6652
_publ_contact_author_name 'Professor Kenneth W. Henderson'
_publ_contact_author_phone 574.631.8025
_publ_section_title
;
 Ketone Deprotonation Mediated by Mono- and Heterobimetallic Alkali and
 Alkaline Earth Metal Amide Bases: Structural Characterization of
 Potassium, Calcium, and Mixed Potassium-Calcium Enolates
;
_journal_name_full 'Journal of the American Chemical Society'
_journal_page_first 7444
_journal_page_last 7445
_journal_paper_doi 10.1021/ja048750m
_journal_volume 126
_journal_year 2004
_chemical_formula_moiety 'C22 H62 Ca K N3 O Si6'
_chemical_formula_sum 'C22 H62 Ca K N3 O Si6'
_chemical_formula_weight 632.47
_chemical_name_systematic
; 
 ? 
;
_space_group_IT_number 14
_symmetry_cell_setting monoclinic
_symmetry_space_group_name_Hall '-P 2yn'
_symmetry_space_group_name_H-M 'P 1 21/n 1'
_atom_sites_solution_hydrogens geom
_atom_sites_solution_primary direct
_atom_sites_solution_secondary difmap
_audit_creation_method SHELXL-97
_cell_angle_alpha 90.00
_cell_angle_beta 90.438(2)
_cell_angle_gamma 90.00
_cell_formula_units_Z 4
_cell_length_a 11.4533(15)
_cell_length_b 17.285(2)
_cell_length_c 19.218(3)
_cell_measurement_reflns_used 4435
_cell_measurement_temperature 100(2)
_cell_measurement_theta_max 28.41
_cell_measurement_theta_min 2.95
_cell_volume 3804.5(9)
_computing_cell_refinement 'Bruker APEX2/SAINT'
_computing_data_collection 'Bruker APEX2'
_computing_data_reduction 'Bruker SAINT/SHELXTL'
_computing_molecular_graphics 'Bruker SHELXTL'
_computing_publication_material 'Bruker SHELXTL'
_computing_structure_refinement 'SHELXL-97 (Sheldrick, 1997)'
_computing_structure_solution 'SHELXS-97 (Sheldrick, 1990)'
_diffrn_ambient_temperature 100(2)
_diffrn_measured_fraction_theta_full 0.962
_diffrn_measured_fraction_theta_max 0.962
_diffrn_measurement_device_type 'CCD area detector'
_diffrn_measurement_method '\f and \w scans'
_diffrn_radiation_monochromator graphite
_diffrn_radiation_source 'fine-focus sealed tube'
_diffrn_radiation_type MoK\a
_diffrn_radiation_wavelength 0.71073
_diffrn_reflns_av_R_equivalents 0.0407
_diffrn_reflns_av_sigmaI/netI 0.0505
_diffrn_reflns_limit_h_max 14
_diffrn_reflns_limit_h_min -14
_diffrn_reflns_limit_k_max 21
_diffrn_reflns_limit_k_min -21
_diffrn_reflns_limit_l_max 24
_diffrn_reflns_limit_l_min -24
_diffrn_reflns_number 21796
_diffrn_reflns_theta_full 27.10
_diffrn_reflns_theta_max 27.10
_diffrn_reflns_theta_min 2.95
_exptl_absorpt_coefficient_mu 0.482
_exptl_absorpt_correction_T_max 0.8650
_exptl_absorpt_correction_T_min 0.7353
_exptl_absorpt_correction_type multi-scan
_exptl_absorpt_process_details 'Blessing, R. H. Acta Cryst. (1995) A51. 33-38.'
_exptl_crystal_colour colorless
_exptl_crystal_density_diffrn 1.104
_exptl_crystal_density_meas 0
_exptl_crystal_description block
_exptl_crystal_F_000 1384
_exptl_crystal_size_max 0.68
_exptl_crystal_size_mid 0.42
_exptl_crystal_size_min 0.31
_refine_diff_density_max 0.621
_refine_diff_density_min -0.340
_refine_diff_density_rms 0.083
_refine_ls_extinction_method none
_refine_ls_goodness_of_fit_ref 1.094
_refine_ls_hydrogen_treatment constr
_refine_ls_matrix_type full
_refine_ls_number_parameters 325
_refine_ls_number_reflns 8095
_refine_ls_number_restraints 0
_refine_ls_restrained_S_all 1.094
_refine_ls_R_factor_all 0.0676
_refine_ls_R_factor_gt 0.0486
_refine_ls_shift/su_max 0.001
_refine_ls_shift/su_mean 0.000
_refine_ls_structure_factor_coef Fsqd
_refine_ls_weighting_details 'calc w=1/[\s^2^(Fo^2^)+(0.0658P)^2^+4.5387P] where P=(Fo^2^+2Fc^2^)/3'
_refine_ls_weighting_scheme calc
_refine_ls_wR_factor_gt 0.1378
_refine_ls_wR_factor_ref 0.1475
_reflns_number_gt 6219
_reflns_number_total 8095
_reflns_threshold_expression >2sigma(I)
_cod_data_source_file ja048750msi20040304_085055.cif
_cod_data_source_block bcn28
_cod_database_code 4112688

loop_
_symmetry_equiv_pos_as_xyz
'x, y, z'
'-x+1/2, y+1/2, -z+1/2'
'-x, -y, -z'
'x-1/2, -y-1/2, z-1/2'

loop_
_atom_site_label
_atom_site_type_symbol
_atom_site_fract_x
_atom_site_fract_y
_atom_site_fract_z
_atom_site_U_iso_or_equiv
_atom_site_adp_type
_atom_site_occupancy
_atom_site_symmetry_multiplicity
_atom_site_calc_flag
_atom_site_refinement_flags
Ca1 Ca 0.74989(5) 0.31128(3) 0.10504(3) 0.02228(14) Uani 1 1 d .
K1 K 0.43818(6) 0.25732(4) 0.14399(3) 0.02881(17) Uani 1 1 d .
N1 N 0.9461(2) 0.34425(15) 0.09391(13) 0.0252(5) Uani 1 1 d .
N2 N 0.6207(2) 0.22529(15) 0.04422(12) 0.0239(5) Uani 1 1 d .
N3 N 0.6221(2) 0.36590(14) 0.18843(12) 0.0231(5) Uani 1 1 d .
O1 O 0.30088(19) 0.14060(14) 0.18248(12) 0.0356(5) Uani 1 1 d .
Si1 Si 1.02197(7) 0.37922(5) 0.16284(4) 0.0275(2) Uani 1 1 d .
Si2 Si 1.00649(7) 0.32806(5) 0.01503(4) 0.02637(19) Uani 1 1 d .
Si3 Si 0.68244(7) 0.13840(5) 0.06407(4) 0.02589(19) Uani 1 1 d .
Si4 Si 0.53009(7) 0.23693(5) -0.02587(4) 0.02551(19) Uani 1 1 d .
Si5 Si 0.59991(7) 0.45403(5) 0.15147(4) 0.02323(18) Uani 1 1 d .
Si6 Si 0.60141(7) 0.34266(5) 0.27366(4) 0.02356(18) Uani 1 1 d .
C1 C 0.9483(3) 0.3511(3) 0.24554(18) 0.0434(9) Uani 1 1 d .
H1A H 0.8681 0.3709 0.2452 0.065 Uiso 1 1 calc R
H1B H 0.9911 0.3731 0.2852 0.065 Uiso 1 1 calc R
H1C H 0.9470 0.2946 0.2496 0.065 Uiso 1 1 calc R
C2 C 1.0373(3) 0.4871(2) 0.16530(19) 0.0404(8) Uani 1 1 d .
H2A H 1.0839 0.5043 0.1256 0.061 Uiso 1 1 calc R
H2B H 1.0763 0.5025 0.2087 0.061 Uiso 1 1 calc R
H2C H 0.9598 0.5110 0.1629 0.061 Uiso 1 1 calc R
C3 C 1.1769(3) 0.3417(2) 0.16943(19) 0.0380(8) Uani 1 1 d .
H3A H 1.1761 0.2850 0.1685 0.057 Uiso 1 1 calc R
H3B H 1.2125 0.3595 0.2131 0.057 Uiso 1 1 calc R
H3C H 1.2223 0.3612 0.1301 0.057 Uiso 1 1 calc R
C4 C 1.1120(3) 0.4041(2) -0.01501(17) 0.0312(7) Uani 1 1 d .
H4A H 1.0734 0.4548 -0.0148 0.047 Uiso 1 1 calc R
H4B H 1.1377 0.3920 -0.0623 0.047 Uiso 1 1 calc R
H4C H 1.1797 0.4053 0.0164 0.047 Uiso 1 1 calc R
C5 C 1.0872(3) 0.2330(2) 0.01020(19) 0.0373(8) Uani 1 1 d .
H5A H 1.1447 0.2302 0.0481 0.056 Uiso 1 1 calc R
H5B H 1.1272 0.2293 -0.0346 0.056 Uiso 1 1 calc R
H5C H 1.0315 0.1902 0.0145 0.056 Uiso 1 1 calc R
C6 C 0.8871(3) 0.3229(2) -0.05217(17) 0.0372(8) Uani 1 1 d .
H6A H 0.8353 0.2794 -0.0416 0.056 Uiso 1 1 calc R
H6B H 0.9214 0.3154 -0.0982 0.056 Uiso 1 1 calc R
H6C H 0.8423 0.3712 -0.0518 0.056 Uiso 1 1 calc R
C7 C 0.8090(3) 0.15417(19) 0.12691(16) 0.0285(7) Uani 1 1 d .
H7A H 0.8680 0.1869 0.1049 0.043 Uiso 1 1 calc R
H7B H 0.8437 0.1042 0.1392 0.043 Uiso 1 1 calc R
H7C H 0.7805 0.1796 0.1691 0.043 Uiso 1 1 calc R
C8 C 0.7472(4) 0.0845(2) -0.0113(2) 0.0455(9) Uani 1 1 d .
H8A H 0.6862 0.0741 -0.0461 0.068 Uiso 1 1 calc R
H8B H 0.7802 0.0354 0.0052 0.068 Uiso 1 1 calc R
H8C H 0.8089 0.1158 -0.0323 0.068 Uiso 1 1 calc R
C9 C 0.5821(3) 0.0699(2) 0.1103(2) 0.0405(8) Uani 1 1 d .
H9A H 0.5546 0.0940 0.1533 0.061 Uiso 1 1 calc R
H9B H 0.6243 0.0222 0.1216 0.061 Uiso 1 1 calc R
H9C H 0.5151 0.0579 0.0802 0.061 Uiso 1 1 calc R
C10 C 0.6042(3) 0.2646(2) -0.10840(17) 0.0397(8) Uani 1 1 d .
H10A H 0.6426 0.3149 -0.1024 0.059 Uiso 1 1 calc R
H10B H 0.5463 0.2681 -0.1461 0.059 Uiso 1 1 calc R
H10C H 0.6627 0.2254 -0.1201 0.059 Uiso 1 1 calc R
C11 C 0.4367(3) 0.1502(2) -0.04660(18) 0.0375(8) Uani 1 1 d .
H11A H 0.4868 0.1064 -0.0590 0.056 Uiso 1 1 calc R
H11B H 0.3846 0.1624 -0.0858 0.056 Uiso 1 1 calc R
H11C H 0.3901 0.1367 -0.0058 0.056 Uiso 1 1 calc R
C12 C 0.4190(3) 0.3164(2) -0.01203(18) 0.0381(8) Uani 1 1 d .
H12A H 0.3591 0.2984 0.0203 0.057 Uiso 1 1 calc R
H12B H 0.3823 0.3299 -0.0567 0.057 Uiso 1 1 calc R
H12C H 0.4580 0.3621 0.0074 0.057 Uiso 1 1 calc R
C13 C 0.6647(3) 0.45333(19) 0.06061(15) 0.0287(7) Uani 1 1 d .
H13A H 0.7499 0.4500 0.0641 0.043 Uiso 1 1 calc R
H13B H 0.6428 0.5010 0.0362 0.043 Uiso 1 1 calc R
H13C H 0.6346 0.4086 0.0347 0.043 Uiso 1 1 calc R
C14 C 0.4422(3) 0.4812(2) 0.13932(16) 0.0314(7) Uani 1 1 d .
H14A H 0.4049 0.4449 0.1068 0.047 Uiso 1 1 calc R
H14B H 0.4370 0.5338 0.1206 0.047 Uiso 1 1 calc R
H14C H 0.4024 0.4789 0.1842 0.047 Uiso 1 1 calc R
C15 C 0.6739(3) 0.53787(19) 0.19558(17) 0.0321(7) Uani 1 1 d .
H15A H 0.6345 0.5492 0.2395 0.048 Uiso 1 1 calc R
H15B H 0.6703 0.5834 0.1652 0.048 Uiso 1 1 calc R
H15C H 0.7558 0.5247 0.2051 0.048 Uiso 1 1 calc R
C16 C 0.6654(3) 0.24535(19) 0.29394(17) 0.0337(7) Uani 1 1 d .
H16A H 0.6316 0.2066 0.2625 0.051 Uiso 1 1 calc R
H16B H 0.6478 0.2315 0.3422 0.051 Uiso 1 1 calc R
H16C H 0.7502 0.2471 0.2877 0.051 Uiso 1 1 calc R
C17 C 0.4423(3) 0.3328(2) 0.29806(17) 0.0342(7) Uani 1 1 d .
H17A H 0.3984 0.3772 0.2799 0.051 Uiso 1 1 calc R
H17B H 0.4355 0.3310 0.3488 0.051 Uiso 1 1 calc R
H17C H 0.4106 0.2850 0.2780 0.051 Uiso 1 1 calc R
C18 C 0.6595(3) 0.4141(2) 0.33897(16) 0.0315(7) Uani 1 1 d .
H18A H 0.7409 0.4264 0.3281 0.047 Uiso 1 1 calc R
H18B H 0.6554 0.3916 0.3857 0.047 Uiso 1 1 calc R
H18C H 0.6126 0.4614 0.3371 0.047 Uiso 1 1 calc R
C19 C 0.2628(3) 0.0758(2) 0.1419(2) 0.0431(9) Uani 1 1 d .
H19A H 0.3068 0.0287 0.1553 0.052 Uiso 1 1 calc R
H19B H 0.2751 0.0857 0.0918 0.052 Uiso 1 1 calc R
C20 C 0.1324(3) 0.0655(2) 0.1570(2) 0.0470(9) Uani 1 1 d .
H20A H 0.0849 0.0755 0.1147 0.056 Uiso 1 1 calc R
H20B H 0.1161 0.0125 0.1737 0.056 Uiso 1 1 calc R
C21 C 0.1067(3) 0.1245(2) 0.21281(19) 0.0400(8) Uani 1 1 d .
H21A H 0.0688 0.1710 0.1928 0.048 Uiso 1 1 calc R
H21B H 0.0557 0.1025 0.2491 0.048 Uiso 1 1 calc R
C22 C 0.2261(3) 0.1437(2) 0.24207(18) 0.0362(8) Uani 1 1 d .
H22A H 0.2269 0.1960 0.2632 0.043 Uiso 1 1 calc R
H22B H 0.2505 0.1054 0.2776 0.043 Uiso 1 1 calc R

loop_
_atom_site_aniso_label
_atom_site_aniso_U_11
_atom_site_aniso_U_22
_atom_site_aniso_U_33
_atom_site_aniso_U_23
_atom_site_aniso_U_13
_atom_site_aniso_U_12
Ca1 0.0191(3) 0.0272(3) 0.0205(3) -0.0014(2) 0.0013(2) -0.0012(2)
K1 0.0224(3) 0.0389(4) 0.0252(3) -0.0037(3) 0.0032(3) -0.0049(3)
N1 0.0189(12) 0.0332(14) 0.0235(12) 0.0015(10) 0.0046(10) -0.0020(10)
N2 0.0239(12) 0.0279(13) 0.0197(12) -0.0017(9) -0.0010(10) -0.0008(10)
N3 0.0231(12) 0.0254(13) 0.0206(12) -0.0020(9) -0.0008(9) -0.0006(10)
O1 0.0283(11) 0.0432(14) 0.0355(13) -0.0058(10) 0.0098(10) -0.0073(10)
Si1 0.0221(4) 0.0358(5) 0.0246(4) 0.0043(3) -0.0022(3) -0.0017(3)
Si2 0.0213(4) 0.0324(5) 0.0255(4) 0.0005(3) 0.0051(3) -0.0013(3)
Si3 0.0246(4) 0.0257(4) 0.0274(4) -0.0022(3) 0.0015(3) 0.0009(3)
Si4 0.0246(4) 0.0326(5) 0.0193(4) -0.0009(3) -0.0012(3) -0.0037(3)
Si5 0.0232(4) 0.0254(4) 0.0211(4) -0.0008(3) 0.0013(3) 0.0001(3)
Si6 0.0244(4) 0.0283(4) 0.0180(4) -0.0005(3) 0.0009(3) -0.0010(3)
C1 0.0323(18) 0.072(3) 0.0261(17) 0.0062(16) -0.0022(14) -0.0032(17)
C2 0.0419(19) 0.041(2) 0.0382(19) -0.0040(15) -0.0116(15) -0.0023(16)
C3 0.0232(16) 0.051(2) 0.0403(19) 0.0110(16) -0.0049(14) -0.0004(14)
C4 0.0253(15) 0.0374(19) 0.0309(17) 0.0038(13) 0.0041(13) -0.0008(13)
C5 0.0368(18) 0.0364(19) 0.0389(19) 0.0007(14) 0.0122(15) 0.0031(15)
C6 0.0340(17) 0.050(2) 0.0274(17) -0.0058(14) 0.0019(14) -0.0047(15)
C7 0.0283(16) 0.0290(17) 0.0281(16) 0.0036(12) -0.0005(13) 0.0022(12)
C8 0.048(2) 0.045(2) 0.044(2) -0.0151(17) 0.0022(17) 0.0110(17)
C9 0.0325(17) 0.035(2) 0.054(2) 0.0089(16) -0.0006(16) -0.0029(14)
C10 0.0368(19) 0.059(2) 0.0234(16) 0.0023(15) -0.0028(14) -0.0066(16)
C11 0.0374(18) 0.041(2) 0.0342(18) -0.0011(14) -0.0089(14) -0.0094(15)
C12 0.0326(17) 0.046(2) 0.0356(18) -0.0020(15) -0.0100(14) 0.0081(15)
C13 0.0309(16) 0.0303(17) 0.0249(15) 0.0032(12) 0.0002(12) -0.0005(13)
C14 0.0296(16) 0.0343(18) 0.0303(17) 0.0026(13) 0.0010(13) 0.0043(13)
C15 0.0373(17) 0.0286(17) 0.0304(17) -0.0031(13) -0.0002(14) -0.0020(13)
C16 0.0417(19) 0.0321(18) 0.0274(16) 0.0051(13) 0.0098(14) 0.0039(14)
C17 0.0299(16) 0.050(2) 0.0229(15) 0.0006(14) 0.0027(13) -0.0064(14)
C18 0.0348(17) 0.0359(18) 0.0238(15) -0.0033(13) -0.0038(13) -0.0032(14)
C19 0.0380(19) 0.044(2) 0.048(2) -0.0112(17) 0.0072(16) -0.0075(16)
C20 0.038(2) 0.050(2) 0.053(2) 0.0001(18) 0.0006(17) -0.0141(17)
C21 0.0293(17) 0.047(2) 0.044(2) 0.0088(16) 0.0081(15) -0.0056(15)
C22 0.0342(18) 0.044(2) 0.0302(17) 0.0040(14) 0.0084(14) -0.0015(15)

loop_
_atom_type_symbol
_atom_type_description
_atom_type_scat_dispersion_real
_atom_type_scat_dispersion_imag
_atom_type_scat_source
C C 0.0033 0.0016 'International Tables Vol C Tables 4.2.6.8 and 6.1.1.4'
H H 0.0000 0.0000 'International Tables Vol C Tables 4.2.6.8 and 6.1.1.4'
N N 0.0061 0.0033 'International Tables Vol C Tables 4.2.6.8 and 6.1.1.4'
O O 0.0106 0.0060 'International Tables Vol C Tables 4.2.6.8 and 6.1.1.4'
Si Si 0.0817 0.0704 'International Tables Vol C Tables 4.2.6.8 and 6.1.1.4'
K K 0.2009 0.2494 'International Tables Vol C Tables 4.2.6.8 and 6.1.1.4'
Ca Ca 0.2262 0.3064 'International Tables Vol C Tables 4.2.6.8 and 6.1.1.4'

loop_
_geom_angle_atom_site_label_1
_geom_angle_atom_site_label_2
_geom_angle_atom_site_label_3
_geom_angle
_geom_angle_site_symmetry_1
_geom_angle_site_symmetry_3
N1 Ca1 N3 124.39(9) . .
N1 Ca1 N2 134.40(9) . .
N3 Ca1 N2 101.20(8) . .
N1 Ca1 K1 173.81(6) . .
N3 Ca1 K1 51.31(6) . .
N2 Ca1 K1 50.28(6) . .
O1 K1 N2 117.94(8) . .
O1 K1 N3 145.53(7) . .
N2 K1 N3 78.22(7) . .
O1 K1 C3 76.16(8) . 1_455
N2 K1 C3 145.51(8) . 1_455
N3 K1 C3 108.45(8) . 1_455
O1 K1 Ca1 143.48(6) . .
N2 K1 Ca1 39.45(5) . .
N3 K1 Ca1 39.03(5) . .
C3 K1 Ca1 139.94(7) 1_455 .
O1 K1 Si3 98.06(6) . .
N2 K1 Si3 25.07(5) . .
N3 K1 Si3 86.26(5) . .
C3 K1 Si3 161.70(7) 1_455 .
Ca1 K1 Si3 49.705(19) . .
O1 K1 Si5 159.50(6) . .
N2 K1 Si5 81.10(5) . .
N3 K1 Si5 24.30(5) . .
C3 K1 Si5 92.27(7) 1_455 .
Ca1 K1 Si5 48.477(17) . .
Si3 K1 Si5 97.83(2) . .
Si1 N1 Si2 123.29(15) . .
Si1 N1 Ca1 120.41(13) . .
Si2 N1 Ca1 116.27(13) . .
Si3 N2 Si4 122.02(15) . .
Si3 N2 Ca1 100.60(11) . .
Si4 N2 Ca1 132.99(14) . .
Si3 N2 K1 108.70(11) . .
Si4 N2 K1 93.58(10) . .
Ca1 N2 K1 90.27(8) . .
Si5 N3 Si6 126.27(15) . .
Si5 N3 Ca1 99.51(11) . .
Si6 N3 Ca1 130.21(13) . .
Si5 N3 K1 110.25(11) . .
Si6 N3 K1 91.39(10) . .
Ca1 N3 K1 89.66(8) . .
C19 O1 C22 106.4(3) . .
C19 O1 K1 128.2(2) . .
C22 O1 K1 123.3(2) . .
N1 Si1 C1 109.90(15) . .
N1 Si1 C2 115.04(14) . .
C1 Si1 C2 106.27(19) . .
N1 Si1 C3 113.97(15) . .
C1 Si1 C3 106.45(16) . .
C2 Si1 C3 104.58(17) . .
N1 Si2 C6 108.86(14) . .
N1 Si2 C4 115.28(14) . .
C6 Si2 C4 106.78(16) . .
N1 Si2 C5 113.03(15) . .
C6 Si2 C5 106.22(17) . .
C4 Si2 C5 106.13(16) . .
N2 Si3 C9 114.03(15) . .
N2 Si3 C8 115.51(16) . .
C9 Si3 C8 107.37(19) . .
N2 Si3 C7 109.25(13) . .
C9 Si3 C7 104.85(15) . .
C8 Si3 C7 104.93(16) . .
N2 Si3 K1 46.23(9) . .
C9 Si3 K1 72.23(12) . .
C8 Si3 K1 150.99(13) . .
C7 Si3 K1 103.04(10) . .
N2 Si4 C10 115.04(14) . .
N2 Si4 C11 114.49(14) . .
C10 Si4 C11 106.58(16) . .
N2 Si4 C12 112.35(14) . .
C10 Si4 C12 104.12(18) . .
C11 Si4 C12 103.06(17) . .
N3 Si5 C15 115.95(13) . .
N3 Si5 C14 114.59(14) . .
C15 Si5 C14 107.09(15) . .
N3 Si5 C13 108.66(13) . .
C15 Si5 C13 103.97(15) . .
C14 Si5 C13 105.59(14) . .
N3 Si5 K1 45.45(8) . .
C15 Si5 K1 155.25(11) . .
C14 Si5 K1 75.85(11) . .
C13 Si5 K1 98.63(10) . .
N3 Si6 C16 110.75(14) . .
N3 Si6 C18 115.85(14) . .
C16 Si6 C18 108.34(15) . .
N3 Si6 C17 113.60(13) . .
C16 Si6 C17 104.06(16) . .
C18 Si6 C17 103.34(15) . .
Si1 C1 H1A 109.5 . .
Si1 C1 H1B 109.5 . .
H1A C1 H1B 109.5 . .
Si1 C1 H1C 109.5 . .
H1A C1 H1C 109.5 . .
H1B C1 H1C 109.5 . .
Si1 C2 H2A 109.5 . .
Si1 C2 H2B 109.5 . .
H2A C2 H2B 109.5 . .
Si1 C2 H2C 109.5 . .
H2A C2 H2C 109.5 . .
H2B C2 H2C 109.5 . .
Si1 C3 H3A 109.5 . .
Si1 C3 H3B 109.5 . .
H3A C3 H3B 109.5 . .
Si1 C3 H3C 109.5 . .
H3A C3 H3C 109.5 . .
H3B C3 H3C 109.5 . .
Si2 C4 H4A 109.5 . .
Si2 C4 H4B 109.5 . .
H4A C4 H4B 109.5 . .
Si2 C4 H4C 109.5 . .
H4A C4 H4C 109.5 . .
H4B C4 H4C 109.5 . .
Si2 C5 H5A 109.5 . .
Si2 C5 H5B 109.5 . .
H5A C5 H5B 109.5 . .
Si2 C5 H5C 109.5 . .
H5A C5 H5C 109.5 . .
H5B C5 H5C 109.5 . .
Si2 C6 H6A 109.5 . .
Si2 C6 H6B 109.5 . .
H6A C6 H6B 109.5 . .
Si2 C6 H6C 109.5 . .
H6A C6 H6C 109.5 . .
H6B C6 H6C 109.5 . .
Si3 C7 H7A 109.5 . .
Si3 C7 H7B 109.5 . .
H7A C7 H7B 109.5 . .
Si3 C7 H7C 109.5 . .
H7A C7 H7C 109.5 . .
H7B C7 H7C 109.5 . .
Si3 C8 H8A 109.5 . .
Si3 C8 H8B 109.5 . .
H8A C8 H8B 109.5 . .
Si3 C8 H8C 109.5 . .
H8A C8 H8C 109.5 . .
H8B C8 H8C 109.5 . .
Si3 C9 H9A 109.5 . .
Si3 C9 H9B 109.5 . .
H9A C9 H9B 109.5 . .
Si3 C9 H9C 109.5 . .
H9A C9 H9C 109.5 . .
H9B C9 H9C 109.5 . .
Si4 C10 H10A 109.5 . .
Si4 C10 H10B 109.5 . .
H10A C10 H10B 109.5 . .
Si4 C10 H10C 109.5 . .
H10A C10 H10C 109.5 . .
H10B C10 H10C 109.5 . .
Si4 C11 H11A 109.5 . .
Si4 C11 H11B 109.5 . .
H11A C11 H11B 109.5 . .
Si4 C11 H11C 109.5 . .
H11A C11 H11C 109.5 . .
H11B C11 H11C 109.5 . .
Si4 C12 H12A 109.5 . .
Si4 C12 H12B 109.5 . .
H12A C12 H12B 109.5 . .
Si4 C12 H12C 109.5 . .
H12A C12 H12C 109.5 . .
H12B C12 H12C 109.5 . .
Si5 C13 H13A 109.5 . .
Si5 C13 H13B 109.5 . .
H13A C13 H13B 109.5 . .
Si5 C13 H13C 109.5 . .
H13A C13 H13C 109.5 . .
H13B C13 H13C 109.5 . .
Si5 C14 H14A 109.5 . .
Si5 C14 H14B 109.5 . .
H14A C14 H14B 109.5 . .
Si5 C14 H14C 109.5 . .
H14A C14 H14C 109.5 . .
H14B C14 H14C 109.5 . .
Si5 C15 H15A 109.5 . .
Si5 C15 H15B 109.5 . .
H15A C15 H15B 109.5 . .
Si5 C15 H15C 109.5 . .
H15A C15 H15C 109.5 . .
H15B C15 H15C 109.5 . .
Si6 C16 H16A 109.5 . .
Si6 C16 H16B 109.5 . .
H16A C16 H16B 109.5 . .
Si6 C16 H16C 109.5 . .
H16A C16 H16C 109.5 . .
H16B C16 H16C 109.5 . .
Si6 C17 H17A 109.5 . .
Si6 C17 H17B 109.5 . .
H17A C17 H17B 109.5 . .
Si6 C17 H17C 109.5 . .
H17A C17 H17C 109.5 . .
H17B C17 H17C 109.5 . .
Si6 C18 H18A 109.5 . .
Si6 C18 H18B 109.5 . .
H18A C18 H18B 109.5 . .
Si6 C18 H18C 109.5 . .
H18A C18 H18C 109.5 . .
H18B C18 H18C 109.5 . .
O1 C19 C20 106.3(3) . .
O1 C19 H19A 110.5 . .
C20 C19 H19A 110.5 . .
O1 C19 H19B 110.5 . .
C20 C19 H19B 110.5 . .
H19A C19 H19B 108.7 . .
C21 C20 C19 104.5(3) . .
C21 C20 H20A 110.9 . .
C19 C20 H20A 110.9 . .
C21 C20 H20B 110.9 . .
C19 C20 H20B 110.9 . .
H20A C20 H20B 108.9 . .
C22 C21 C20 103.4(3) . .
C22 C21 H21A 111.1 . .
C20 C21 H21A 111.1 . .
C22 C21 H21B 111.1 . .
C20 C21 H21B 111.1 . .
H21A C21 H21B 109.0 . .
O1 C22 C21 103.8(3) . .
O1 C22 H22A 111.0 . .
C21 C22 H22A 111.0 . .
O1 C22 H22B 111.0 . .
C21 C22 H22B 111.0 . .
H22A C22 H22B 109.0 . .

loop_
_geom_bond_atom_site_label_1
_geom_bond_atom_site_label_2
_geom_bond_distance
_geom_bond_site_symmetry_2
Ca1 N1 2.329(2) .
Ca1 N3 2.374(2) .
Ca1 N2 2.396(2) .
Ca1 K1 3.7705(9) .
K1 O1 2.666(2) .
K1 N2 2.900(3) .
K1 N3 2.943(2) .
K1 C3 3.368(3) 1_455
K1 Si3 3.8048(11) .
K1 Si5 3.8741(11) .
N1 Si1 1.691(3) .
N1 Si2 1.695(3) .
N2 Si3 1.702(3) .
N2 Si4 1.706(2) .
N3 Si5 1.699(3) .
N3 Si6 1.705(3) .
O1 C19 1.431(4) .
O1 C22 1.436(4) .
Si1 C1 1.870(4) .
Si1 C2 1.874(4) .
Si1 C3 1.892(3) .
Si2 C6 1.876(3) .
Si2 C4 1.880(3) .
Si2 C5 1.888(4) .
Si3 C9 1.878(4) .
Si3 C8 1.880(4) .
Si3 C7 1.899(3) .
Si4 C10 1.867(3) .
Si4 C11 1.882(3) .
Si4 C12 1.893(4) .
Si5 C15 1.878(3) .
Si5 C14 1.879(3) .
Si5 C13 1.902(3) .
Si6 C16 1.874(3) .
Si6 C18 1.879(3) .
Si6 C17 1.893(3) .
C1 H1A 0.9800 .
C1 H1B 0.9800 .
C1 H1C 0.9800 .
C2 H2A 0.9800 .
C2 H2B 0.9800 .
C2 H2C 0.9800 .
C3 H3A 0.9800 .
C3 H3B 0.9800 .
C3 H3C 0.9800 .
C4 H4A 0.9800 .
C4 H4B 0.9800 .
C4 H4C 0.9800 .
C5 H5A 0.9800 .
C5 H5B 0.9800 .
C5 H5C 0.9800 .
C6 H6A 0.9800 .
C6 H6B 0.9800 .
C6 H6C 0.9800 .
C7 H7A 0.9800 .
C7 H7B 0.9800 .
C7 H7C 0.9800 .
C8 H8A 0.9800 .
C8 H8B 0.9800 .
C8 H8C 0.9800 .
C9 H9A 0.9800 .
C9 H9B 0.9800 .
C9 H9C 0.9800 .
C10 H10A 0.9800 .
C10 H10B 0.9800 .
C10 H10C 0.9800 .
C11 H11A 0.9800 .
C11 H11B 0.9800 .
C11 H11C 0.9800 .
C12 H12A 0.9800 .
C12 H12B 0.9800 .
C12 H12C 0.9800 .
C13 H13A 0.9800 .
C13 H13B 0.9800 .
C13 H13C 0.9800 .
C14 H14A 0.9800 .
C14 H14B 0.9800 .
C14 H14C 0.9800 .
C15 H15A 0.9800 .
C15 H15B 0.9800 .
C15 H15C 0.9800 .
C16 H16A 0.9800 .
C16 H16B 0.9800 .
C16 H16C 0.9800 .
C17 H17A 0.9800 .
C17 H17B 0.9800 .
C17 H17C 0.9800 .
C18 H18A 0.9800 .
C18 H18B 0.9800 .
C18 H18C 0.9800 .
C19 C20 1.534(5) .
C19 H19A 0.9900 .
C19 H19B 0.9900 .
C20 C21 1.512(6) .
C20 H20A 0.9900 .
C20 H20B 0.9900 .
C21 C22 1.512(5) .
C21 H21A 0.9900 .
C21 H21B 0.9900 .
C22 H22A 0.9900 .
C22 H22B 0.9900 .

loop_
_geom_torsion_atom_site_label_1
_geom_torsion_atom_site_label_2
_geom_torsion_atom_site_label_3
_geom_torsion_atom_site_label_4
_geom_torsion
_geom_torsion_site_symmetry_1
_geom_torsion_site_symmetry_4
N3 Ca1 K1 O1 -122.27(12) . .
N2 Ca1 K1 O1 66.29(12) . .
N3 Ca1 K1 N2 171.43(11) . .
N2 Ca1 K1 N3 -171.43(11) . .
N3 Ca1 K1 C3 46.67(12) . 1_455
N2 Ca1 K1 C3 -124.77(13) . 1_455
N3 Ca1 K1 Si3 -155.55(8) . .
N2 Ca1 K1 Si3 33.02(8) . .
N3 Ca1 K1 Si5 32.77(8) . .
N2 Ca1 K1 Si5 -138.67(8) . .
N3 Ca1 N1 Si1 25.8(2) . .
N2 Ca1 N1 Si1 -155.80(13) . .
N3 Ca1 N1 Si2 -156.30(12) . .
N2 Ca1 N1 Si2 22.1(2) . .
N1 Ca1 N2 Si3 65.45(16) . .
N3 Ca1 N2 Si3 -115.90(11) . .
K1 Ca1 N2 Si3 -109.09(12) . .
N1 Ca1 N2 Si4 -90.3(2) . .
N3 Ca1 N2 Si4 88.34(18) . .
K1 Ca1 N2 Si4 95.15(18) . .
N1 Ca1 N2 K1 174.54(9) . .
N3 Ca1 N2 K1 -6.81(9) . .
O1 K1 N2 Si3 -40.63(14) . .
N3 K1 N2 Si3 106.79(12) . .
C3 K1 N2 Si3 -147.72(14) 1_455 .
Ca1 K1 N2 Si3 101.29(12) . .
Si5 K1 N2 Si3 131.32(11) . .
O1 K1 N2 Si4 84.97(12) . .
N3 K1 N2 Si4 -127.62(11) . .
C3 K1 N2 Si4 -22.1(2) 1_455 .
Ca1 K1 N2 Si4 -133.11(14) . .
Si3 K1 N2 Si4 125.60(17) . .
Si5 K1 N2 Si4 -103.08(10) . .
O1 K1 N2 Ca1 -141.92(8) . .
N3 K1 N2 Ca1 5.50(7) . .
C3 K1 N2 Ca1 110.99(14) 1_455 .
Si3 K1 N2 Ca1 -101.29(12) . .
Si5 K1 N2 Ca1 30.03(6) . .
N1 Ca1 N3 Si5 75.06(13) . .
N2 Ca1 N3 Si5 -103.78(11) . .
K1 Ca1 N3 Si5 -110.48(12) . .
N1 Ca1 N3 Si6 -82.92(19) . .
N2 Ca1 N3 Si6 98.24(17) . .
K1 Ca1 N3 Si6 91.54(17) . .
N1 Ca1 N3 K1 -174.46(8) . .
N2 Ca1 N3 K1 6.71(9) . .
O1 K1 N3 Si5 -142.72(12) . .
N2 K1 N3 Si5 94.47(12) . .
C3 K1 N3 Si5 -50.41(14) 1_455 .
Ca1 K1 N3 Si5 100.02(13) . .
Si3 K1 N3 Si5 118.46(11) . .
O1 K1 N3 Si6 -12.96(18) . .
N2 K1 N3 Si6 -135.76(11) . .
C3 K1 N3 Si6 79.36(11) 1_455 .
Ca1 K1 N3 Si6 -130.22(13) . .
Si3 K1 N3 Si6 -111.77(9) . .
Si5 K1 N3 Si6 129.77(17) . .
O1 K1 N3 Ca1 117.26(12) . .
N2 K1 N3 Ca1 -5.55(7) . .
C3 K1 N3 Ca1 -150.43(8) 1_455 .
Si3 K1 N3 Ca1 18.44(6) . .
Si5 K1 N3 Ca1 -100.02(13) . .
N2 K1 O1 C19 -33.0(3) . .
N3 K1 O1 C19 -144.4(3) . .
C3 K1 O1 C19 113.1(3) 1_455 .
Ca1 K1 O1 C19 -74.2(3) . .
Si3 K1 O1 C19 -49.2(3) . .
Si5 K1 O1 C19 170.2(2) . .
N2 K1 O1 C22 165.3(2) . .
N3 K1 O1 C22 53.9(3) . .
C3 K1 O1 C22 -48.6(2) 1_455 .
Ca1 K1 O1 C22 124.1(2) . .
Si3 K1 O1 C22 149.1(2) . .
Si5 K1 O1 C22 8.5(3) . .
Si2 N1 Si1 C1 -156.5(2) . .
Ca1 N1 Si1 C1 21.2(2) . .
Si2 N1 Si1 C2 83.6(2) . .
Ca1 N1 Si1 C2 -98.63(19) . .
Si2 N1 Si1 C3 -37.2(2) . .
Ca1 N1 Si1 C3 140.60(16) . .
Si1 N1 Si2 C6 -160.76(19) . .
Ca1 N1 Si2 C6 21.4(2) . .
Si1 N1 Si2 C4 -40.8(2) . .
Ca1 N1 Si2 C4 141.32(14) . .
Si1 N1 Si2 C5 81.5(2) . .
Ca1 N1 Si2 C5 -96.36(17) . .
Si4 N2 Si3 C9 -79.7(2) . .
Ca1 N2 Si3 C9 121.05(15) . .
K1 N2 Si3 C9 27.13(18) . .
Si4 N2 Si3 C8 45.4(2) . .
Ca1 N2 Si3 C8 -113.85(16) . .
K1 N2 Si3 C8 152.23(15) . .
Si4 N2 Si3 C7 163.38(16) . .
Ca1 N2 Si3 C7 4.12(15) . .
K1 N2 Si3 C7 -89.80(14) . .
Si4 N2 Si3 K1 -106.82(19) . .
Ca1 N2 Si3 K1 93.92(11) . .
O1 K1 Si3 N2 144.48(13) . .
N3 K1 Si3 N2 -69.92(12) . .
C3 K1 Si3 N2 74.4(2) 1_455 .
Ca1 K1 Si3 N2 -54.78(11) . .
Si5 K1 Si3 N2 -48.50(11) . .
O1 K1 Si3 C9 -9.58(14) . .
N2 K1 Si3 C9 -154.06(17) . .
N3 K1 Si3 C9 136.02(13) . .
C3 K1 Si3 C9 -79.6(2) 1_455 .
Ca1 K1 Si3 C9 151.16(13) . .
Si5 K1 Si3 C9 157.44(13) . .
O1 K1 Si3 C8 84.4(3) . .
N2 K1 Si3 C8 -60.1(3) . .
N3 K1 Si3 C8 -130.0(3) . .
C3 K1 Si3 C8 14.3(4) 1_455 .
Ca1 K1 Si3 C8 -114.9(3) . .
Si5 K1 Si3 C8 -108.6(3) . .
O1 K1 Si3 C7 -111.24(12) . .
N2 K1 Si3 C7 104.28(15) . .
N3 K1 Si3 C7 34.36(11) . .
C3 K1 Si3 C7 178.7(2) 1_455 .
Ca1 K1 Si3 C7 49.51(10) . .
Si5 K1 Si3 C7 55.78(10) . .
Si3 N2 Si4 C10 -90.1(2) . .
Ca1 N2 Si4 C10 61.5(2) . .
K1 N2 Si4 C10 155.21(15) . .
Si3 N2 Si4 C11 33.9(2) . .
Ca1 N2 Si4 C11 -174.51(18) . .
K1 N2 Si4 C11 -80.80(16) . .
Si3 N2 Si4 C12 151.02(18) . .
Ca1 N2 Si4 C12 -57.4(2) . .
K1 N2 Si4 C12 36.31(16) . .
Si6 N3 Si5 C15 52.1(2) . .
Ca1 N3 Si5 C15 -107.09(14) . .
K1 N3 Si5 C15 159.73(13) . .
Si6 N3 Si5 C14 -73.5(2) . .
Ca1 N3 Si5 C14 127.31(13) . .
K1 N3 Si5 C14 34.13(16) . .
Si6 N3 Si5 C13 168.70(17) . .
Ca1 N3 Si5 C13 9.50(14) . .
K1 N3 Si5 C13 -83.68(14) . .
Si6 N3 Si5 K1 -107.6(2) . .
Ca1 N3 Si5 K1 93.18(11) . .
O1 K1 Si5 N3 78.3(2) . .
N2 K1 Si5 N3 -81.06(13) . .
C3 K1 Si5 N3 132.98(13) 1_455 .
Ca1 K1 Si5 N3 -55.92(12) . .
Si3 K1 Si5 N3 -62.32(12) . .
O1 K1 Si5 C15 30.2(3) . .
N2 K1 Si5 C15 -129.1(3) . .
N3 K1 Si5 C15 -48.1(3) . .
C3 K1 Si5 C15 84.9(3) 1_455 .
Ca1 K1 Si5 C15 -104.0(3) . .
Si3 K1 Si5 C15 -110.4(3) . .
O1 K1 Si5 C14 -70.0(2) . .
N2 K1 Si5 C14 130.69(11) . .
N3 K1 Si5 C14 -148.25(16) . .
C3 K1 Si5 C14 -15.27(12) 1_455 .
Ca1 K1 Si5 C14 155.83(11) . .
Si3 K1 Si5 C14 149.43(10) . .
O1 K1 Si5 C13 -174.01(19) . .
N2 K1 Si5 C13 26.68(11) . .
N3 K1 Si5 C13 107.74(15) . .
C3 K1 Si5 C13 -119.28(12) 1_455 .
Ca1 K1 Si5 C13 51.81(10) . .
Si3 K1 Si5 C13 45.42(10) . .
Si5 N3 Si6 C16 -168.48(18) . .
Ca1 N3 Si6 C16 -15.8(2) . .
K1 N3 Si6 C16 74.95(14) . .
Si5 N3 Si6 C18 -44.6(2) . .
Ca1 N3 Si6 C18 108.10(19) . .
K1 N3 Si6 C18 -161.16(12) . .
Si5 N3 Si6 C17 74.8(2) . .
Ca1 N3 Si6 C17 -132.46(18) . .
K1 N3 Si6 C17 -41.73(16) . .
C22 O1 C19 C20 28.0(4) . .
K1 O1 C19 C20 -136.1(3) . .
O1 C19 C20 C21 -4.8(4) . .
C19 C20 C21 C22 -18.5(4) . .
C19 O1 C22 C21 -40.1(4) . .
K1 O1 C22 C21 125.0(2) . .
C20 C21 C22 O1 35.7(4) . .
